data_4134719
loop_
_publ_author_name
'Walton, Finlay'
'Bolling, John'
'Farrell, Andrew'
'MacEwen, Jamie'
'Syme, Christopher D.'
'Jim\'enez, Mario Gonz\'alez'
'Senn, Hans M.'
'Wilson, Claire'
'Cinque, Gianfelice'
'Wynne, Klaas'

_publ_section_title
;
 Polyamorphism Mirrors Polymorphism in the Liquid-Liquid Transition of a
 Molecular Liquid.
;
_journal_issue 16
_journal_name_full 'Journal of the American Chemical Society'
_journal_page_first 7591
_journal_page_last 7597
_journal_paper_doi 10.1021/jacs.0c01712
_journal_volume 142
_journal_year 2020
_chemical_formula_moiety 'C18 H15 O3 P'
_chemical_formula_sum 'C18 H15 O3 P'
_chemical_formula_weight 310.27
_space_group_crystal_system monoclinic
_space_group_IT_number 14
_space_group_name_Hall '-P 2ybc'
_space_group_name_H-M_alt 'P 1 21/c 1'
_atom_sites_solution_hydrogens geom
_atom_sites_solution_primary dual
_audit_creation_date 2019-03-07
_audit_creation_method
;
Olex2 1.2
(compiled 2018.05.29 svn.r3508 for OlexSys, GUI svn.r5506)
;
_cell_angle_alpha 90
_cell_angle_beta 97.462(3)
_cell_angle_gamma 90
_cell_formula_units_Z 4
_cell_length_a 17.4434(12)
_cell_length_b 5.8920(3)
_cell_length_c 14.9985(10)
_cell_measurement_reflns_used 6321
_cell_measurement_temperature 150
_cell_measurement_theta_max 26.357
_cell_measurement_theta_min 2.355
_cell_volume 1528.44(17)
_computing_cell_refinement 'SAINT V8.37A (Bruker-AXS, 2016)'
_computing_data_collection 'APEX3 Ver. 2016.9-0 (Bruker-AXS, 2016)'
_computing_data_reduction 'APEX3 Ver. 2016.9-0 (Bruker-AXS, 2016)'
_computing_molecular_graphics 'Olex2 (Dolomanov et al., 2009)'
_computing_publication_material 'Olex2 (Dolomanov et al., 2009)'
_computing_structure_refinement 'XL (Sheldrick, 2008)'
_computing_structure_solution 'XT (Sheldrick, 2015)'
_diffrn_ambient_temperature 150
_diffrn_detector 'charge integrating pixel array detector'
_diffrn_detector_area_resol_mean 7.4074
_diffrn_detector_type 'Bruker PHOTON II'
_diffrn_measured_fraction_theta_full 0.993
_diffrn_measured_fraction_theta_max 0.992
_diffrn_measurement_device 'four-circle diffractometer'
_diffrn_measurement_device_type 'Bruker D8 VENTURE'
_diffrn_measurement_method '\f and \w scans'
_diffrn_radiation_collimation 'focusing mirrors'
_diffrn_radiation_monochromator 'multilayer mirror optics'
_diffrn_radiation_type MoK\a
_diffrn_radiation_wavelength 0.71073
_diffrn_reflns_av_R_equivalents 0.092
_diffrn_reflns_av_unetI/netI 0.0374
_diffrn_reflns_Laue_measured_fraction_full 0.993
_diffrn_reflns_Laue_measured_fraction_max 0.992
_diffrn_reflns_number 3105
_diffrn_reflns_point_group_measured_fraction_full 0.993
_diffrn_reflns_point_group_measured_fraction_max 0.992
_diffrn_reflns_theta_full 25.242
_diffrn_reflns_theta_max 26.384
_diffrn_reflns_theta_min 2.739
_diffrn_source 'microfocus sealed tube'
_diffrn_source_type 'INCOATEC I\ms 3.0'
_diffrn_standards_number 0
_exptl_absorpt_coefficient_mu 0.189
_exptl_absorpt_correction_T_max 0.745372
_exptl_absorpt_correction_T_min 0.383133
_exptl_absorpt_correction_type multi-scan
_exptl_absorpt_process_details
;
 TWINABS-2012/1 (Bruker,2012) was used for absorption correction.

Final HKLF 4 output contains 27236 reflections, Rint = 0.0920
 (15882 with I > 3sig(I), Rint = 0.0783)
;
_exptl_crystal_colour colourless
_exptl_crystal_colour_primary colourless
_exptl_crystal_density_diffrn 1.348
_exptl_crystal_description plate
_exptl_crystal_F_000 648
_exptl_crystal_size_max 0.34
_exptl_crystal_size_mid 0.18
_exptl_crystal_size_min 0.04
_exptl_transmission_factor_max 0.745372
_exptl_transmission_factor_min 0.383133
_refine_diff_density_max 0.323
_refine_diff_density_min -0.322
_refine_diff_density_rms 0.047
_refine_ls_extinction_method none
_refine_ls_goodness_of_fit_ref 1.070
_refine_ls_hydrogen_treatment constr
_refine_ls_matrix_type full
_refine_ls_number_parameters 199
_refine_ls_number_reflns 3105
_refine_ls_number_restraints 0
_refine_ls_restrained_S_all 1.070
_refine_ls_R_factor_all 0.0509
_refine_ls_R_factor_gt 0.0438
_refine_ls_shift/su_max 0.001
_refine_ls_shift/su_mean 0.000
_refine_ls_structure_factor_coef Fsqd
_refine_ls_weighting_details 'w=1/[\s^2^(Fo^2^)+(0.0427P)^2^+0.9462P] where P=(Fo^2^+2Fc^2^)/3'
_refine_ls_weighting_scheme calc
_refine_ls_wR_factor_gt 0.1036
_refine_ls_wR_factor_ref 0.1069
_reflns_Friedel_coverage 0.000
_reflns_number_gt 2722
_reflns_number_total 3105
_reflns_threshold_expression 'I > 2\s(I)'
_cod_data_source_file ja0c01712_si_002.cif
_cod_data_source_block tpp_linkam_150k_4
_cod_depositor_comments 'Adding full bibliography for 4134719.cif.'
_cod_database_code 4134719
_shelx_shelxl_version_number 2018/3
_shelx_space_group_comment
;
The symmetry employed for this shelxl refinement is uniquely defined
by the following loop, which should always be used as a source of
symmetry information in preference to the above space-group names.
They are only intended as comments.
;
_shelx_estimated_absorpt_t_max 0.992
_shelx_estimated_absorpt_t_min 0.938
_olex2_refinement_description
;
1. Fixed Uiso
 At 1.2 times of:
  All C(H) groups
2.a Aromatic/amide H refined with riding coordinates:
 C2(H2), C3(H3), C4(H4), C5(H5), C6(H6), C8(H8), C9(H9), C10(H10), C11(H11),
 C12(H12), C14(H14), C15(H15), C16(H16), C17(H17), C18(H18)
;
_olex2_submission_special_instructions 'No special instructions were received'

loop_
_space_group_symop_operation_xyz
'x, y, z'
'-x, y+1/2, -z+1/2'
'-x, -y, -z'
'x, -y-1/2, z-1/2'

loop_
_atom_site_label
_atom_site_type_symbol
_atom_site_fract_x
_atom_site_fract_y
_atom_site_fract_z
_atom_site_U_iso_or_equiv
_atom_site_adp_type
_atom_site_occupancy
_atom_site_site_symmetry_order
_atom_site_calc_flag
_atom_site_refinement_flags_posn
_atom_site_refinement_flags_adp
_atom_site_refinement_flags_occupancy
_atom_site_disorder_assembly
_atom_site_disorder_group
P1 P 0.76907(3) 0.66564(8) 0.68132(3) 0.02400(14) Uani 1 1 d . . . . .
O1 O 0.79949(7) 0.6998(2) 0.58449(8) 0.0280(3) Uani 1 1 d . . . . .
O2 O 0.79043(7) 0.9093(2) 0.73027(8) 0.0268(3) Uani 1 1 d . . . . .
O3 O 0.67831(7) 0.7360(2) 0.65977(9) 0.0297(3) Uani 1 1 d . . . . .
C1 C 0.77769(10) 0.8722(3) 0.52184(12) 0.0244(4) Uani 1 1 d . . . . .
C2 C 0.71565(10) 0.8361(3) 0.45641(13) 0.0290(4) Uani 1 1 d . . . . .
H2 H 0.685847 0.701088 0.456312 0.035 Uiso 1 1 calc R . . . .
C3 C 0.69758(11) 0.9999(4) 0.39090(13) 0.0347(5) Uani 1 1 d . . . . .
H3 H 0.654931 0.977487 0.345531 0.042 Uiso 1 1 calc R . . . .
C4 C 0.74130(12) 1.1967(4) 0.39102(14) 0.0361(5) Uani 1 1 d . . . . .
H4 H 0.728879 1.308188 0.345703 0.043 Uiso 1 1 calc R . . . .
C5 C 0.80291(12) 1.2295(3) 0.45730(13) 0.0358(5) Uani 1 1 d . . . . .
H5 H 0.832756 1.364410 0.457578 0.043 Uiso 1 1 calc R . . . .
C6 C 0.82162(11) 1.0676(3) 0.52338(13) 0.0302(4) Uani 1 1 d . . . . .
H6 H 0.863996 1.090418 0.569066 0.036 Uiso 1 1 calc R . . . .
C7 C 0.86285(9) 0.9322(3) 0.78138(11) 0.0217(4) Uani 1 1 d . . . . .
C8 C 0.89190(10) 0.7693(3) 0.84295(12) 0.0253(4) Uani 1 1 d . . . . .
H8 H 0.863402 0.634910 0.850674 0.030 Uiso 1 1 calc R . . . .
C9 C 0.96331(11) 0.8052(3) 0.89326(12) 0.0290(4) Uani 1 1 d . . . . .
H9 H 0.984038 0.693895 0.935503 0.035 Uiso 1 1 calc R . . . .
C10 C 1.00468(11) 1.0015(3) 0.88254(13) 0.0300(4) Uani 1 1 d . . . . .
H10 H 1.053846 1.024229 0.916747 0.036 Uiso 1 1 calc R . . . .
C11 C 0.97407(11) 1.1639(3) 0.82185(12) 0.0286(4) Uani 1 1 d . . . . .
H11 H 1.002061 1.299734 0.814980 0.034 Uiso 1 1 calc R . . . .
C12 C 0.90291(10) 1.1307(3) 0.77089(12) 0.0252(4) Uani 1 1 d . . . . .
H12 H 0.881898 1.242964 0.729248 0.030 Uiso 1 1 calc R . . . .
C13 C 0.62138(10) 0.5721(3) 0.63892(12) 0.0254(4) Uani 1 1 d . . . . .
C14 C 0.63539(11) 0.3658(3) 0.60061(13) 0.0315(4) Uani 1 1 d . . . . .
H14 H 0.685753 0.328679 0.587589 0.038 Uiso 1 1 calc R . . . .
C15 C 0.57493(12) 0.2136(4) 0.58138(15) 0.0392(5) Uani 1 1 d . . . . .
H15 H 0.584146 0.070079 0.555963 0.047 Uiso 1 1 calc R . . . .
C16 C 0.50201(12) 0.2684(4) 0.59872(16) 0.0422(5) Uani 1 1 d . . . . .
H16 H 0.460818 0.163530 0.584868 0.051 Uiso 1 1 calc R . . . .
C17 C 0.48837(11) 0.4756(4) 0.63624(15) 0.0401(5) Uani 1 1 d . . . . .
H17 H 0.437611 0.513355 0.647684 0.048 Uiso 1 1 calc R . . . .
C18 C 0.54810(11) 0.6294(3) 0.65744(13) 0.0319(4) Uani 1 1 d . . . . .
H18 H 0.538933 0.771385 0.684162 0.038 Uiso 1 1 calc R . . . .

loop_
_atom_site_aniso_label
_atom_site_aniso_U_11
_atom_site_aniso_U_22
_atom_site_aniso_U_33
_atom_site_aniso_U_23
_atom_site_aniso_U_13
_atom_site_aniso_U_12
P1 0.0209(2) 0.0217(2) 0.0285(3) -0.00009(18) 0.00005(18) -0.00043(17)
O1 0.0255(6) 0.0276(7) 0.0307(7) -0.0015(5) 0.0031(5) 0.0050(5)
O2 0.0235(6) 0.0241(6) 0.0316(7) -0.0037(5) -0.0012(5) 0.0015(5)
O3 0.0216(6) 0.0272(7) 0.0399(8) -0.0012(6) 0.0024(5) -0.0022(5)
C1 0.0234(8) 0.0273(9) 0.0238(9) -0.0028(7) 0.0073(7) 0.0017(7)
C2 0.0243(9) 0.0322(10) 0.0313(10) -0.0011(8) 0.0063(8) -0.0049(7)
C3 0.0262(10) 0.0495(12) 0.0289(10) 0.0023(9) 0.0052(8) 0.0021(8)
C4 0.0436(12) 0.0356(11) 0.0321(10) 0.0066(9) 0.0160(9) 0.0057(9)
C5 0.0476(12) 0.0290(10) 0.0342(11) -0.0061(8) 0.0187(9) -0.0081(9)
C6 0.0311(10) 0.0349(10) 0.0257(9) -0.0081(8) 0.0082(8) -0.0069(8)
C7 0.0198(8) 0.0255(9) 0.0204(8) -0.0041(7) 0.0048(6) 0.0008(7)
C8 0.0289(9) 0.0230(9) 0.0249(9) -0.0014(7) 0.0074(7) -0.0025(7)
C9 0.0312(10) 0.0323(10) 0.0230(9) 0.0015(8) 0.0016(7) 0.0037(8)
C10 0.0229(9) 0.0407(11) 0.0257(9) -0.0077(8) 0.0011(7) -0.0025(8)
C11 0.0310(10) 0.0280(9) 0.0283(10) -0.0064(8) 0.0099(8) -0.0077(8)
C12 0.0305(9) 0.0223(9) 0.0236(9) -0.0014(7) 0.0067(7) 0.0007(7)
C13 0.0211(8) 0.0304(9) 0.0243(9) 0.0041(7) 0.0016(7) -0.0052(7)
C14 0.0255(9) 0.0326(10) 0.0368(11) -0.0021(8) 0.0060(8) -0.0022(8)
C15 0.0397(11) 0.0331(11) 0.0443(12) -0.0061(9) 0.0039(9) -0.0080(9)
C16 0.0302(11) 0.0445(13) 0.0510(13) 0.0012(10) 0.0017(9) -0.0148(9)
C17 0.0205(9) 0.0520(13) 0.0485(13) 0.0035(10) 0.0072(9) -0.0031(9)
C18 0.0280(10) 0.0344(11) 0.0337(10) 0.0007(8) 0.0056(8) 0.0013(8)

loop_
_atom_type_symbol
_atom_type_description
_atom_type_scat_dispersion_real
_atom_type_scat_dispersion_imag
_atom_type_scat_source
C C 0.0033 0.0016 'International Tables Vol C Tables 4.2.6.8 and 6.1.1.4'
H H 0.0000 0.0000 'International Tables Vol C Tables 4.2.6.8 and 6.1.1.4'
O O 0.0106 0.0060 'International Tables Vol C Tables 4.2.6.8 and 6.1.1.4'
P P 0.1023 0.0942 'International Tables Vol C Tables 4.2.6.8 and 6.1.1.4'

loop_
_geom_angle_atom_site_label_1
_geom_angle_atom_site_label_2
_geom_angle_atom_site_label_3
_geom_angle
_geom_angle_site_symmetry_1
_geom_angle_site_symmetry_3
_geom_angle_publ_flag
O1 P1 O2 102.20(7) . . ?
O1 P1 O3 102.32(7) . . ?
O3 P1 O2 91.41(7) . . ?
C1 O1 P1 126.73(11) . . ?
C7 O2 P1 117.97(11) . . ?
C13 O3 P1 121.02(12) . . ?
C2 C1 O1 118.97(16) . . ?
C2 C1 C6 121.50(18) . . ?
C6 C1 O1 119.39(16) . . ?
C1 C2 H2 120.6 . . ?
C1 C2 C3 118.85(18) . . ?
C3 C2 H2 120.6 . . ?
C2 C3 H3 119.8 . . ?
C2 C3 C4 120.48(19) . . ?
C4 C3 H3 119.8 . . ?
C3 C4 H4 120.2 . . ?
C5 C4 C3 119.65(19) . . ?
C5 C4 H4 120.2 . . ?
C4 C5 H5 119.7 . . ?
C4 C5 C6 120.58(19) . . ?
C6 C5 H5 119.7 . . ?
C1 C6 C5 118.94(18) . . ?
C1 C6 H6 120.5 . . ?
C5 C6 H6 120.5 . . ?
C8 C7 O2 121.79(15) . . ?
C8 C7 C12 121.13(16) . . ?
C12 C7 O2 117.01(16) . . ?
C7 C8 H8 120.5 . . ?
C7 C8 C9 118.92(17) . . ?
C9 C8 H8 120.5 . . ?
C8 C9 H9 119.7 . . ?
C10 C9 C8 120.63(18) . . ?
C10 C9 H9 119.7 . . ?
C9 C10 H10 120.2 . . ?
C11 C10 C9 119.58(17) . . ?
C11 C10 H10 120.2 . . ?
C10 C11 H11 119.7 . . ?
C10 C11 C12 120.57(17) . . ?
C12 C11 H11 119.7 . . ?
C7 C12 C11 119.15(17) . . ?
C7 C12 H12 120.4 . . ?
C11 C12 H12 120.4 . . ?
C14 C13 O3 123.03(16) . . ?
C14 C13 C18 121.09(17) . . ?
C18 C13 O3 115.86(17) . . ?
C13 C14 H14 120.5 . . ?
C13 C14 C15 119.05(18) . . ?
C15 C14 H14 120.5 . . ?
C14 C15 H15 119.7 . . ?
C16 C15 C14 120.6(2) . . ?
C16 C15 H15 119.7 . . ?
C15 C16 H16 120.0 . . ?
C15 C16 C17 120.02(19) . . ?
C17 C16 H16 120.0 . . ?
C16 C17 H17 119.7 . . ?
C16 C17 C18 120.56(19) . . ?
C18 C17 H17 119.7 . . ?
C13 C18 C17 118.71(19) . . ?
C13 C18 H18 120.6 . . ?
C17 C18 H18 120.6 . . ?

loop_
_geom_bond_atom_site_label_1
_geom_bond_atom_site_label_2
_geom_bond_distance
_geom_bond_site_symmetry_2
_geom_bond_publ_flag
P1 O1 1.6222(13) . ?
P1 O2 1.6333(13) . ?
P1 O3 1.6279(13) . ?
O1 C1 1.402(2) . ?
O2 C7 1.396(2) . ?
O3 C13 1.391(2) . ?
C1 C2 1.380(3) . ?
C1 C6 1.382(3) . ?
C2 H2 0.9500 . ?
C2 C3 1.384(3) . ?
C3 H3 0.9500 . ?
C3 C4 1.388(3) . ?
C4 H4 0.9500 . ?
C4 C5 1.379(3) . ?
C5 H5 0.9500 . ?
C5 C6 1.384(3) . ?
C6 H6 0.9500 . ?
C7 C8 1.382(2) . ?
C7 C12 1.382(2) . ?
C8 H8 0.9500 . ?
C8 C9 1.386(3) . ?
C9 H9 0.9500 . ?
C9 C10 1.384(3) . ?
C10 H10 0.9500 . ?
C10 C11 1.380(3) . ?
C11 H11 0.9500 . ?
C11 C12 1.384(3) . ?
C12 H12 0.9500 . ?
C13 C14 1.380(3) . ?
C13 C18 1.385(3) . ?
C14 H14 0.9500 . ?
C14 C15 1.386(3) . ?
C15 H15 0.9500 . ?
C15 C16 1.370(3) . ?
C16 H16 0.9500 . ?
C16 C17 1.378(3) . ?
C17 H17 0.9500 . ?
C17 C18 1.386(3) . ?
C18 H18 0.9500 . ?
